data_4324955
loop_
_publ_author_name
'Caroline M. Knapp'
'Charlotte S. Jackson'
'Joseph S. Large'
'Amber L. Thompson'
'Jose M. Goicoechea'

_publ_contact_author 'Jos\'e M. Goicoechea'
_publ_contact_author_email jose.goicoechea@chem.ox.ac.uk
_publ_contact_author_fax '+44 1865 272690'
_publ_contact_author_phone '+44 1865 275961'
_publ_section_title
;
 Heteroatomic Molecular Clusters Derived from Group 15 Zintl Ion Cages:
 Synthesis and Isolation of [M2(HP7)2]2- (M = Ag, Au), Two Novel Cluster
 Anions Exhibiting Metallophilic Interactions
;
_journal_name_full 'Inorganic Chemistry'
_journal_page_first 4021
_journal_page_last 4028
_journal_paper_doi 10.1021/ic102516g
_journal_volume 50
_journal_year 2011
_chemical_formula_moiety '2(C18 H36 K N2 O6), Au2 H2 P14'
_chemical_formula_sum 'C36 H74 Au2 K2 N4 O12 P14'
_chemical_formula_weight 1660.76
_space_group_IT_number 13
_symmetry_cell_setting monoclinic
_symmetry_space_group_name_Hall '-P 2yac'
_symmetry_space_group_name_H-M 'P 1 2/n 1'
_atom_sites_solution_hydrogens geom
_atom_sites_solution_primary direct
_audit_creation_date 10-05-21
_audit_creation_method CRYSTALS_ver_14.06
_cell_angle_alpha 90
_cell_angle_beta 102.8771(8)
_cell_angle_gamma 90
_cell_formula_units_Z 2
_cell_length_a 14.4130(2)
_cell_length_b 10.8462(2)
_cell_length_c 19.9351(4)
_cell_measurement_reflns_used 152841
_cell_measurement_temperature 150
_cell_measurement_theta_max 27
_cell_measurement_theta_min 5
_cell_volume 3038.00(9)
_computing_cell_refinement 'DENZO/SCALEPACK (Otwinowski & Minor, 1997)'
_computing_data_collection 'COLLECT (Nonius, 2001).'
_computing_data_reduction 'DENZO/SCALEPACK (Otwinowski & Minor, 1997)'
_computing_molecular_graphics 'CAMERON (Watkin et al., 1996)'
_computing_publication_material 'CRYSTALS (Betteridge et al., 2003)'
_computing_structure_refinement 'CRYSTALS (Betteridge et al., 2003)'
_computing_structure_solution 'SHELXS 86 (Sheldrick, 1986)'
_diffrn_ambient_temperature 150
_diffrn_measured_fraction_theta_full 0.992
_diffrn_measured_fraction_theta_max 0.992
_diffrn_measurement_device Area
_diffrn_measurement_device_type 'Nonius KappaCCD'
_diffrn_measurement_method \w
_diffrn_radiation_monochromator graphite
_diffrn_radiation_type 'Mo K\a'
_diffrn_radiation_wavelength 0.71073
_diffrn_reflns_av_R_equivalents 0.113
_diffrn_reflns_limit_h_max 18
_diffrn_reflns_limit_h_min -18
_diffrn_reflns_limit_k_max 14
_diffrn_reflns_limit_k_min -14
_diffrn_reflns_limit_l_max 25
_diffrn_reflns_limit_l_min -25
_diffrn_reflns_number 66526
_diffrn_reflns_theta_full 26.924
_diffrn_reflns_theta_max 27.474
_diffrn_reflns_theta_min 5.121
_diffrn_standards_number 0
_exptl_absorpt_coefficient_mu 5.383
_exptl_absorpt_correction_T_max 0.81
_exptl_absorpt_correction_T_min 0.63
_exptl_absorpt_correction_type multi-scan
_exptl_absorpt_process_details 'DENZO/SCALEPACK (Otwinowski & Minor, 1997)'
_exptl_crystal_colour clear_pale_yellow
_exptl_crystal_density_diffrn 1.815
_exptl_crystal_description lath
_exptl_crystal_F_000 1640
_exptl_crystal_size_max 0.20
_exptl_crystal_size_mid 0.10
_exptl_crystal_size_min 0.04
_refine_diff_density_max 2.25
_refine_diff_density_min -2.09
_refine_ls_extinction_coef 210(20)
_refine_ls_extinction_method 'Larson (1970), Equation 22'
_refine_ls_goodness_of_fit_ref 0.9335
_refine_ls_hydrogen_treatment none
_refine_ls_matrix_type full
_refine_ls_number_parameters 321
_refine_ls_number_reflns 6904
_refine_ls_number_restraints 0
_refine_ls_R_factor_all 0.0819
_refine_ls_R_factor_gt 0.0488
_refine_ls_shift/su_max 0.0006491
_refine_ls_shift/su_mean 0.0000158
_refine_ls_structure_factor_coef Fsqd
_refine_ls_weighting_details
;
 Method= Modified Sheldrick 
 w=1/[\s^2^(F^2^) + ( 0.10P)^2^ + 0.00P] 
 ,where P=(max(Fo^2^,0) + 2Fc^2^)/3 
;
_refine_ls_weighting_scheme calc
_refine_ls_wR_factor_all 0.1417
_refine_ls_wR_factor_gt 0.1289
_refine_ls_wR_factor_ref 0.1417
_reflns_limit_h_max 18
_reflns_limit_h_min -18
_reflns_limit_k_max 14
_reflns_limit_k_min 0
_reflns_limit_l_max 25
_reflns_limit_l_min 0
_reflns_number_gt 5018
_reflns_number_total 6906
_reflns_threshold_expression I>2.0\s(I)
_oxford_diffrn_Wilson_B_factor 0.00
_oxford_diffrn_Wilson_scale 0.00
_oxford_refine_ls_r_factor_ref 0.0819
_oxford_refine_ls_scale 0.08361(4)
_oxford_reflns_number_all 6904
_oxford_reflns_threshold_expression_ref I>-3.0\s(I)
_oxford_structure_analysis_title 6273
_cod_data_source_file ic102516g_si_002_3.cif
_cod_data_source_block 2
_cod_original_sg_symbol_H-M 'P 1 2/n 1 '
_cod_original_formula_sum 'C18 H37 Au1 K1 N2 O6 P7'
_cod_database_code 4324955

loop_
_symmetry_equiv_pos_as_xyz
x,y,z
-x,-y,-z
-x+1/2,y,-z+1/2
x+1/2,-y,z+1/2

loop_
_atom_site_label
_atom_site_type_symbol
_atom_site_fract_x
_atom_site_fract_y
_atom_site_fract_z
_atom_site_U_iso_or_equiv
_atom_site_occupancy
_atom_site_adp_type
_atom_site_refinement_flags_posn
Au1 Au 0.014047(19) 0.63689(2) 0.488354(14) 0.0295 1.0000 Uani .
P1 P -0.03084(13) 0.5646(2) 0.65176(10) 0.0361 1.0000 Uani .
P2 P -0.09299(14) 0.39524(18) 0.60178(10) 0.0327 1.0000 Uani .
P3 P -0.06239(14) 0.70767(18) 0.57353(10) 0.0353 1.0000 Uani .
P4 P -0.14682(17) 0.6175(3) 0.70018(12) 0.0548 1.0000 Uani .
P5 P -0.22946(13) 0.46512(19) 0.54477(10) 0.0344 1.0000 Uani .
P6 P -0.21032(14) 0.66518(18) 0.52740(10) 0.0336 1.0000 Uani .
P7 P -0.27086(14) 0.60368(18) 0.61472(10) 0.0340 1.0000 Uani .
K1 K 0.35397(11) 0.12920(14) 0.60276(8) 0.0334 1.0000 Uani .
N11 N 0.5012(4) 0.3195(6) 0.6254(3) 0.0394 1.0000 Uani .
N12 N 0.2116(5) -0.0665(6) 0.5824(4) 0.0547 1.0000 Uani .
O11 O 0.3175(4) 0.3542(5) 0.6647(3) 0.0445 1.0000 Uani .
O12 O 0.1713(4) 0.1861(6) 0.6179(3) 0.0453 1.0000 Uani .
O13 O 0.4358(4) 0.1932(5) 0.4949(2) 0.0367 1.0000 Uani .
O14 O 0.3212(4) -0.0160(5) 0.4755(3) 0.0436 1.0000 Uani .
O15 O 0.5374(4) 0.0792(6) 0.6963(3) 0.0435 1.0000 Uani .
O16 O 0.3813(4) -0.0762(6) 0.6995(3) 0.0600 1.0000 Uani .
C101 C 0.4785(6) 0.4176(9) 0.6707(5) 0.0513 1.0000 Uani .
H1011 H 0.4939 0.3868 0.7176 0.0619 1.0000 Uiso R
H1012 H 0.5175 0.4890 0.6674 0.0618 1.0000 Uiso R
C102 C 0.3751(6) 0.4557(8) 0.6545(5) 0.0482 1.0000 Uani .
H1021 H 0.3561 0.4876 0.6080 0.0579 1.0000 Uiso R
H1022 H 0.3657 0.5209 0.6864 0.0581 1.0000 Uiso R
C103 C 0.2189(6) 0.3882(9) 0.6546(5) 0.0544 1.0000 Uani .
H1031 H 0.2123 0.4535 0.6863 0.0649 1.0000 Uiso R
H1032 H 0.1957 0.4181 0.6079 0.0647 1.0000 Uiso R
C104 C 0.1623(6) 0.2798(10) 0.6661(4) 0.0539 1.0000 Uani .
H1041 H 0.0965 0.3036 0.6606 0.0650 1.0000 Uiso R
H1042 H 0.1857 0.2503 0.7126 0.0650 1.0000 Uiso R
C105 C 0.1057(6) 0.0876(10) 0.6194(6) 0.0607 1.0000 Uani .
H1051 H 0.1185 0.0522 0.6649 0.0729 1.0000 Uiso R
H1052 H 0.0414 0.1207 0.6079 0.0730 1.0000 Uiso R
C106 C 0.1188(6) -0.0073(8) 0.5679(6) 0.0630 1.0000 Uani .
H1061 H 0.1092 0.0314 0.5232 0.0759 1.0000 Uiso R
H1062 H 0.0717 -0.0705 0.5676 0.0760 1.0000 Uiso R
C107 C 0.5020(6) 0.3706(7) 0.5572(5) 0.0431 1.0000 Uani .
H1071 H 0.4432 0.4157 0.5406 0.0517 1.0000 Uiso R
H1072 H 0.5554 0.4262 0.5614 0.0522 1.0000 Uiso R
C108 C 0.5117(5) 0.2784(8) 0.5029(4) 0.0434 1.0000 Uani .
H1081 H 0.5715 0.2352 0.5162 0.0521 1.0000 Uiso R
H1082 H 0.5089 0.3209 0.4601 0.0520 1.0000 Uiso R
C109 C 0.4292(7) 0.1166(7) 0.4358(4) 0.0456 1.0000 Uani .
H1091 H 0.4371 0.1670 0.3977 0.0551 1.0000 Uiso R
H1092 H 0.4795 0.0552 0.4451 0.0552 1.0000 Uiso R
C110 C 0.3344(7) 0.0566(8) 0.4190(4) 0.0519 1.0000 Uani .
H1101 H 0.3301 0.0042 0.3793 0.0617 1.0000 Uiso R
H1102 H 0.2849 0.1192 0.4087 0.0617 1.0000 Uiso R
C111 C 0.2324(7) -0.0767(10) 0.4614(6) 0.0664 1.0000 Uani .
H1111 H 0.1831 -0.0149 0.4488 0.0789 1.0000 Uiso R
H1112 H 0.2278 -0.1345 0.4237 0.0791 1.0000 Uiso R
C112 C 0.2205(8) -0.1445(9) 0.5235(7) 0.0698 1.0000 Uani .
H1121 H 0.2751 -0.1977 0.5383 0.0840 1.0000 Uiso R
H1122 H 0.1628 -0.1940 0.5098 0.0837 1.0000 Uiso R
C113 C 0.5951(6) 0.2664(9) 0.6561(5) 0.0568 1.0000 Uani .
H1131 H 0.6167 0.2191 0.6215 0.0677 1.0000 Uiso R
H1132 H 0.6403 0.3320 0.6707 0.0679 1.0000 Uiso R
C114 C 0.5950(7) 0.1848(10) 0.7159(5) 0.0645 1.0000 Uani .
H1141 H 0.5696 0.2319 0.7494 0.0772 1.0000 Uiso R
H1142 H 0.6597 0.1579 0.7355 0.0772 1.0000 Uiso R
C115 C 0.5356(7) -0.0002(12) 0.7531(5) 0.0716 1.0000 Uani .
H1151 H 0.5996 -0.0252 0.7730 0.0861 1.0000 Uiso R
H1152 H 0.5102 0.0447 0.7872 0.0858 1.0000 Uiso R
C116 C 0.4766(8) -0.1110(11) 0.7298(6) 0.0729 1.0000 Uani .
H1161 H 0.4778 -0.1650 0.7687 0.0869 1.0000 Uiso R
H1162 H 0.5031 -0.1557 0.6961 0.0870 1.0000 Uiso R
C117 C 0.3247(7) -0.1814(9) 0.6739(6) 0.0702 1.0000 Uani .
H1171 H 0.3490 -0.2199 0.6377 0.0838 1.0000 Uiso R
H1172 H 0.3264 -0.2385 0.7113 0.0841 1.0000 Uiso R
C118 C 0.2246(8) -0.1447(8) 0.6461(6) 0.0675 1.0000 Uani .
H1181 H 0.2015 -0.0996 0.6808 0.0809 1.0000 Uiso R
H1182 H 0.1869 -0.2197 0.6344 0.0810 1.0000 Uiso R
H41 H -0.131(6) 0.547(9) 0.743(4) 0.05(2) 1.0000 Uiso .

loop_
_atom_site_aniso_label
_atom_site_aniso_U_11
_atom_site_aniso_U_22
_atom_site_aniso_U_33
_atom_site_aniso_U_23
_atom_site_aniso_U_13
_atom_site_aniso_U_12
Au1 0.02860(18) 0.02535(18) 0.0374(2) -0.00014(12) 0.01350(12) -0.00068(12)
P1 0.0304(10) 0.0451(12) 0.0333(10) -0.0041(9) 0.0079(8) 0.0015(8)
P2 0.0343(10) 0.0273(10) 0.0391(10) 0.0026(8) 0.0138(8) 0.0026(8)
P3 0.0355(10) 0.0283(10) 0.0460(11) -0.0042(8) 0.0173(9) -0.0047(8)
P4 0.0439(13) 0.0838(19) 0.0389(12) -0.0063(12) 0.0142(10) 0.0065(12)
P5 0.0283(9) 0.0337(10) 0.0430(11) -0.0055(9) 0.0114(8) -0.0050(8)
P6 0.0328(10) 0.0329(10) 0.0374(10) 0.0036(8) 0.0126(8) 0.0060(8)
P7 0.0341(10) 0.0323(10) 0.0403(11) 0.0008(8) 0.0183(8) 0.0024(8)
K1 0.0321(8) 0.0321(8) 0.0393(9) 0.0030(7) 0.0151(7) 0.0027(6)
N11 0.030(3) 0.036(3) 0.049(4) -0.011(3) 0.002(3) -0.002(3)
N12 0.043(4) 0.032(4) 0.094(6) 0.007(4) 0.026(4) -0.007(3)
O11 0.039(3) 0.050(3) 0.043(3) -0.008(3) 0.007(2) 0.014(3)
O12 0.041(3) 0.057(4) 0.043(3) 0.009(3) 0.020(2) 0.010(3)
O13 0.044(3) 0.034(3) 0.037(3) -0.004(2) 0.019(2) -0.001(2)
O14 0.051(3) 0.029(3) 0.049(3) -0.005(2) 0.008(3) -0.007(2)
O15 0.046(3) 0.055(4) 0.031(3) 0.005(3) 0.013(2) 0.017(3)
O16 0.059(4) 0.053(4) 0.077(4) 0.035(3) 0.033(3) 0.025(3)
C101 0.050(5) 0.042(5) 0.057(5) -0.017(4) 0.003(4) 0.003(4)
C102 0.054(5) 0.041(4) 0.046(5) -0.017(4) 0.002(4) 0.006(4)
C103 0.046(5) 0.068(6) 0.046(5) -0.031(4) 0.003(4) 0.026(5)
C104 0.035(4) 0.091(7) 0.038(4) -0.001(5) 0.014(4) 0.026(5)
C105 0.041(5) 0.062(6) 0.089(7) 0.037(6) 0.036(5) 0.008(5)
C106 0.040(5) 0.043(5) 0.107(8) 0.008(5) 0.018(5) -0.016(4)
C107 0.035(4) 0.038(4) 0.060(5) -0.001(4) 0.018(4) -0.012(3)
C108 0.035(4) 0.044(5) 0.057(5) 0.004(4) 0.025(4) -0.003(4)
C109 0.076(6) 0.035(4) 0.032(4) -0.005(3) 0.025(4) 0.005(4)
C110 0.074(6) 0.035(5) 0.045(5) -0.008(4) 0.009(4) 0.012(4)
C111 0.060(6) 0.046(6) 0.089(8) -0.026(5) 0.008(5) -0.002(5)
C112 0.054(6) 0.043(6) 0.113(9) -0.014(6) 0.022(6) -0.026(4)
C113 0.034(4) 0.062(6) 0.069(6) -0.015(5) 0.001(4) -0.001(4)
C114 0.049(5) 0.074(7) 0.061(6) -0.020(6) -0.008(5) 0.026(5)
C115 0.044(5) 0.134(12) 0.041(5) 0.037(6) 0.018(4) 0.036(6)
C116 0.066(7) 0.096(9) 0.071(7) 0.057(6) 0.047(6) 0.040(6)
C117 0.072(7) 0.050(6) 0.103(8) 0.046(6) 0.049(6) 0.028(5)
C118 0.071(7) 0.041(5) 0.101(8) 0.027(5) 0.044(6) -0.003(5)

loop_
_atom_type_symbol
_atom_type_scat_dispersion_real
_atom_type_scat_dispersion_imag
_atom_type_scat_Cromer_Mann_a1
_atom_type_scat_Cromer_Mann_b1
_atom_type_scat_Cromer_Mann_a2
_atom_type_scat_Cromer_Mann_b2
_atom_type_scat_Cromer_Mann_a3
_atom_type_scat_Cromer_Mann_b3
_atom_type_scat_Cromer_Mann_a4
_atom_type_scat_Cromer_Mann_b4
_atom_type_scat_Cromer_Mann_c
_atom_type_scat_source
C 0.0033 0.0016 2.3100 20.8439 1.0200 10.2075 1.5886 0.5687 0.8650 51.6512 0.2156 'International Tables Vol C 4.2.6.8 and 6.1.1.4'
N 0.0061 0.0033 12.2126 0.0057 3.1322 9.8933 2.0125 28.9975 1.1663 0.5826 -11.5290 'International Tables Vol C 4.2.6.8 and 6.1.1.4'
O 0.0106 0.0060 3.0485 13.2771 2.2868 5.7011 1.5463 0.3239 0.8670 32.9089 0.2508 'International Tables Vol C 4.2.6.8 and 6.1.1.4'
P 0.1023 0.0942 6.4345 1.9067 4.1791 27.1570 1.7800 0.5260 1.4908 68.1645 1.1149 'International Tables Vol C 4.2.6.8 and 6.1.1.4'
K 0.2009 0.2494 8.2186 12.7949 7.4398 0.7748 1.0519 213.1870 0.8659 41.6841 1.4228 'International Tables Vol C 4.2.6.8 and 6.1.1.4'
Au -2.0133 8.8022 16.8819 0.4611 18.5913 8.6216 25.5582 1.4826 5.8600 36.3956 12.0658 'International Tables Vol C 4.2.6.8 and 6.1.1.4'
H 0.0000 0.0000 0.4930 10.5109 0.3229 26.1257 0.1402 3.1424 0.0408 57.7998 0.0030 'International Tables Vol C 4.2.6.8 and 6.1.1.4'

loop_
_geom_angle_atom_site_label_1
_geom_angle_site_symmetry_1
_geom_angle_atom_site_label_2
_geom_angle_atom_site_label_3
_geom_angle_site_symmetry_3
_geom_angle
_geom_angle_publ_flag
Au1 2_566 Au1 P2 2_566 94.31(5) yes
Au1 2_566 Au1 P3 . 96.24(5) yes
P2 2_566 Au1 P3 . 169.42(7) yes
P2 . P1 P3 . 105.90(11) yes
P2 . P1 P4 . 98.41(12) yes
P3 . P1 P4 . 94.06(12) yes
P1 . P2 Au1 2_566 104.68(9) yes
P1 . P2 P5 . 100.16(11) yes
Au1 2_566 P2 P5 . 100.77(9) yes
P1 . P3 Au1 . 103.20(9) yes
P1 . P3 P6 . 100.40(11) yes
Au1 . P3 P6 . 101.46(9) yes
P1 . P4 P7 . 102.20(12) yes
P1 . P4 H41 . 97(4) no
P7 . P4 H41 . 122(4) no
P2 . P5 P6 . 106.98(11) yes
P2 . P5 P7 . 104.23(11) yes
P6 . P5 P7 . 59.83(9) yes
P5 . P6 P3 . 106.55(11) yes
P5 . P6 P7 . 60.00(8) yes
P3 . P6 P7 . 104.60(11) yes
P5 . P7 P6 . 60.17(9) yes
P5 . P7 P4 . 104.41(11) yes
P6 . P7 P4 . 101.24(11) yes
C101 . N11 C107 . 110.0(7) yes
C101 . N11 C113 . 109.7(6) yes
C107 . N11 C113 . 109.6(7) yes
C106 . N12 C112 . 109.5(8) yes
C106 . N12 C118 . 110.6(8) yes
C112 . N12 C118 . 109.4(8) yes
C102 . O11 C103 . 111.8(7) yes
C104 . O12 C105 . 111.0(7) yes
C108 . O13 C109 . 112.5(6) yes
C110 . O14 C111 . 112.1(7) yes
C114 . O15 C115 . 112.5(8) yes
C116 . O16 C117 . 111.2(8) yes
N11 . C101 H1011 . 107.9 no
N11 . C101 H1012 . 108.8 no
H1011 . C101 H1012 . 109.2 no
N11 . C101 C102 . 114.2(7) yes
H1011 . C101 C102 . 107.6 no
H1012 . C101 C102 . 109.1 no
C101 . C102 O11 . 109.7(7) yes
C101 . C102 H1021 . 110.9 no
O11 . C102 H1021 . 111.3 no
C101 . C102 H1022 . 109.4 no
O11 . C102 H1022 . 107.3 no
H1021 . C102 H1022 . 108.2 no
O11 . C103 H1031 . 109.5 no
O11 . C103 H1032 . 109.7 no
H1031 . C103 H1032 . 108.6 no
O11 . C103 C104 . 109.7(7) yes
H1031 . C103 C104 . 110.0 no
H1032 . C103 C104 . 109.3 no
C103 . C104 O12 . 109.0(6) yes
C103 . C104 H1041 . 109.4 no
O12 . C104 H1041 . 110.3 no
C103 . C104 H1042 . 109.0 no
O12 . C104 H1042 . 110.3 no
H1041 . C104 H1042 . 108.7 no
O12 . C105 H1051 . 109.1 no
O12 . C105 H1052 . 108.6 no
H1051 . C105 H1052 . 109.9 no
O12 . C105 C106 . 108.3(7) yes
H1051 . C105 C106 . 110.2 no
H1052 . C105 C106 . 110.6 no
C105 . C106 N12 . 114.8(9) yes
C105 . C106 H1061 . 108.6 no
N12 . C106 H1061 . 108.2 no
C105 . C106 H1062 . 107.2 no
N12 . C106 H1062 . 107.6 no
H1061 . C106 H1062 . 110.4 no
N11 . C107 H1071 . 108.6 no
N11 . C107 H1072 . 108.8 no
H1071 . C107 H1072 . 109.6 no
N11 . C107 C108 . 115.8(7) yes
H1071 . C107 C108 . 107.7 no
H1072 . C107 C108 . 106.2 no
C107 . C108 O13 . 108.9(6) yes
C107 . C108 H1081 . 110.2 no
O13 . C108 H1081 . 109.6 no
C107 . C108 H1082 . 109.1 no
O13 . C108 H1082 . 109.6 no
H1081 . C108 H1082 . 109.5 no
O13 . C109 H1091 . 108.8 no
O13 . C109 H1092 . 109.4 no
H1091 . C109 H1092 . 108.9 no
O13 . C109 C110 . 109.3(7) yes
H1091 . C109 C110 . 109.7 no
H1092 . C109 C110 . 110.7 no
C109 . C110 O14 . 110.0(7) yes
C109 . C110 H1101 . 109.4 no
O14 . C110 H1101 . 109.1 no
C109 . C110 H1102 . 109.7 no
O14 . C110 H1102 . 109.4 no
H1101 . C110 H1102 . 109.2 no
O14 . C111 H1111 . 108.0 no
O14 . C111 H1112 . 110.9 no
H1111 . C111 H1112 . 109.1 no
O14 . C111 C112 . 109.5(8) yes
H1111 . C111 C112 . 110.3 no
H1112 . C111 C112 . 109.1 no
C111 . C112 N12 . 115.3(8) yes
C111 . C112 H1121 . 108.4 no
N12 . C112 H1121 . 107.9 no
C111 . C112 H1122 . 106.9 no
N12 . C112 H1122 . 108.4 no
H1121 . C112 H1122 . 110.0 no
N11 . C113 H1131 . 108.9 no
N11 . C113 H1132 . 109.4 no
H1131 . C113 H1132 . 107.8 no
N11 . C113 C114 . 113.6(8) yes
H1131 . C113 C114 . 108.4 no
H1132 . C113 C114 . 108.6 no
C113 . C114 O15 . 111.5(7) yes
C113 . C114 H1141 . 107.8 no
O15 . C114 H1141 . 109.0 no
C113 . C114 H1142 . 109.2 no
O15 . C114 H1142 . 108.6 no
H1141 . C114 H1142 . 110.7 no
O15 . C115 H1151 . 108.2 no
O15 . C115 H1152 . 109.2 no
H1151 . C115 H1152 . 109.3 no
O15 . C115 C116 . 110.5(8) yes
H1151 . C115 C116 . 109.3 no
H1152 . C115 C116 . 110.2 no
C115 . C116 O16 . 110.4(8) yes
C115 . C116 H1161 . 109.3 no
O16 . C116 H1161 . 110.1 no
C115 . C116 H1162 . 109.5 no
O16 . C116 H1162 . 109.3 no
H1161 . C116 H1162 . 108.2 no
O16 . C117 H1171 . 109.8 no
O16 . C117 H1172 . 108.7 no
H1171 . C117 H1172 . 110.3 no
O16 . C117 C118 . 110.6(8) yes
H1171 . C117 C118 . 108.9 no
H1172 . C117 C118 . 108.5 no
N12 . C118 C117 . 113.2(8) yes
N12 . C118 H1181 . 108.8 no
C117 . C118 H1181 . 109.4 no
N12 . C118 H1182 . 108.0 no
C117 . C118 H1182 . 108.1 no
H1181 . C118 H1182 . 109.3 no

loop_
_geom_bond_atom_site_label_1
_geom_bond_atom_site_label_2
_geom_bond_site_symmetry_2
_geom_bond_distance
_geom_bond_publ_flag
Au1 Au1 2_566 3.0466(5) yes
Au1 P2 2_566 2.3572(19) yes
Au1 P3 . 2.3494(19) yes
P1 P2 . 2.184(3) yes
P1 P3 . 2.175(3) yes
P1 P4 . 2.185(3) yes
P2 P5 . 2.177(3) yes
P3 P6 . 2.175(3) yes
P4 P7 . 2.183(3) yes
P4 H41 . 1.14(9) no
P5 P6 . 2.224(3) yes
P5 P7 . 2.220(3) yes
P6 P7 . 2.217(3) yes
N11 C101 . 1.478(10) yes
N11 C107 . 1.472(11) yes
N11 C113 . 1.473(10) yes
N12 C106 . 1.454(12) yes
N12 C112 . 1.475(14) yes
N12 C118 . 1.505(12) yes
O11 C102 . 1.421(11) yes
O11 C103 . 1.438(10) yes
O12 C104 . 1.426(10) yes
O12 C105 . 1.432(11) yes
O13 C108 . 1.413(9) yes
O13 C109 . 1.427(9) yes
O14 C110 . 1.423(10) yes
O14 C111 . 1.411(11) yes
O15 C114 . 1.418(12) yes
O15 C115 . 1.426(10) yes
O16 C116 . 1.422(11) yes
O16 C117 . 1.429(14) yes
C101 H1011 . 0.970 no
C101 H1012 . 0.968 no
C101 C102 . 1.510(12) yes
C102 H1021 . 0.971 no
C102 H1022 . 0.980 no
C103 H1031 . 0.968 no
C103 H1032 . 0.972 no
C103 C104 . 1.477(14) yes
C104 H1041 . 0.966 no
C104 H1042 . 0.967 no
C105 H1051 . 0.966 no
C105 H1052 . 0.972 no
C105 C106 . 1.496(14) yes
C106 H1061 . 0.966 no
C106 H1062 . 0.964 no
C107 H1071 . 0.970 no
C107 H1072 . 0.966 no
C107 C108 . 1.503(12) yes
C108 H1081 . 0.965 no
C108 H1082 . 0.963 no
C109 H1091 . 0.963 no
C109 H1092 . 0.971 no
C109 C110 . 1.482(13) yes
C110 H1101 . 0.965 no
C110 H1102 . 0.972 no
C111 H1111 . 0.968 no
C111 H1112 . 0.971 no
C111 C112 . 1.481(16) yes
C112 H1121 . 0.967 no
C112 H1122 . 0.977 no
C113 H1131 . 0.964 no
C113 H1132 . 0.965 no
C113 C114 . 1.485(14) yes
C114 H1141 . 0.975 no
C114 H1142 . 0.974 no
C115 H1151 . 0.959 no
C115 H1152 . 0.971 no
C115 C116 . 1.486(16) yes
C116 H1161 . 0.969 no
C116 H1162 . 0.973 no
C117 H1171 . 0.964 no
C117 H1172 . 0.966 no
C117 C118 . 1.479(14) yes
C118 H1181 . 0.965 no
C118 H1182 . 0.977 no
